data_2009984
loop_
_publ_author_name
'Gioanna Gelli'
'Enzo Cadoni'
'Marcella Pani'
'Maria M. Carnasciali'
'Angelo Mugnoli'
'Paolo Beltrame'

_publ_contact_author
;
     Prof. Angelo Mugnoli
     Istituto di Chimica Fisica
     Universit\`a di Genova
     Corso Europa 26
     I-16132 Genova
     Italy
;
_publ_section_title
;
 Structure of a triazaoxatricyclodecadiene derivative. Partial disorder
 and a packing energy study
;
_journal_issue 8
_journal_name_full 'Acta Crystallographica Section C'
_journal_page_first 1323
_journal_page_last 1326
_journal_paper_doi 10.1107/S0108270194001617
_journal_volume 50
_journal_year 1994
_chemical_formula_sum 'C18 H21 N3 O3'
_chemical_formula_weight 327.38
_chemical_melting_point 431.15
_chemical_name_systematic
;
 ethyl 1-methyl-4-(2,6-dimethylphenyl)-2-oxa-3,7,8-triazatricyclo
 [3,3,0^1,5^,0^6,10^]deca-3,8-diene-7-carboxylate
;
_symmetry_cell_setting monoclinic
_symmetry_space_group_name_H-M 'P 1 21/c 1'
_audit_creation_method PARSTCIF
_cell_angle_alpha 90
_cell_angle_beta 100.72(4)
_cell_angle_gamma 90
_cell_formula_units_Z 4.00
_cell_length_a 8.414(4)
_cell_length_b 9.253(3)
_cell_length_c 23.380(10)
_cell_measurement_reflns_used 25
_cell_measurement_temperature 293
_cell_measurement_theta_max 17.2
_cell_measurement_theta_min 13.2
_cell_volume 1788.5(13)
_computing_cell_refinement 'Enraf-Nonius CAD-4F software'
_computing_data_collection 'Enraf-Nonius CAD-4F software'
_computing_data_reduction 'NRCVAX (Gabe,Le Page,Charland,Lee & White, 1989); CADABS (local software)'
_computing_molecular_graphics 'ORTEP (Johnson, 1976)'
_computing_structure_refinement 'NRCVAX (Gabe et al., 1989)  SHELX76 (Sheldrick, 1976)'
_computing_structure_solution 'NRCVAX (Gabe et al., 1989)'
_diffrn_ambient_temperature 293
_diffrn_measurement_device 'Enraf-Nonius CAD-4F diffractometer'
_diffrn_measurement_method '\w-\q scan mode'
_diffrn_radiation_monochromator graphite
_diffrn_radiation_source X-ray
_diffrn_radiation_type 'Mo K\a'
_diffrn_radiation_wavelength 0.71070
_diffrn_reflns_limit_h_max 10
_diffrn_reflns_limit_h_min 0
_diffrn_reflns_limit_k_max 12
_diffrn_reflns_limit_k_min 0
_diffrn_reflns_limit_l_max 30
_diffrn_reflns_limit_l_min -30
_diffrn_reflns_number 4066
_diffrn_reflns_theta_max 27.50
_diffrn_reflns_theta_min 2.50
_diffrn_standards_decay_% 18
_diffrn_standards_interval_time 120
_diffrn_standards_number 2
_exptl_absorpt_coefficient_mu 0.084
_exptl_absorpt_correction_type none
_exptl_crystal_colour colourless
_exptl_crystal_density_diffrn 1.216
_exptl_crystal_description prism
_exptl_crystal_F_000 696.0
_exptl_crystal_size_max 0.48
_exptl_crystal_size_mid 0.48
_exptl_crystal_size_min 0.40
_refine_diff_density_max 0.40
_refine_diff_density_min -0.21
_refine_ls_goodness_of_fit_obs 2.82
_refine_ls_hydrogen_treatment noref
_refine_ls_matrix_type full
_refine_ls_number_constraints 1
_refine_ls_number_parameters 217
_refine_ls_number_reflns 2381
_refine_ls_R_factor_obs 0.0704
_refine_ls_shift/esd_max 0.02
_refine_ls_structure_factor_coef F
_refine_ls_weighting_details w=1/[\s^2^(F)+0.0014F^2^]
_refine_ls_weighting_scheme calc
_refine_ls_wR_factor_obs 0.0993
_reflns_number_observed 2381
_reflns_number_total 4066
_reflns_observed_criterion >4\s(F)
_cod_data_source_file na1079.cif
_cod_data_source_block 4CG
_cod_depositor_comments
;
The following automatic conversions were performed:

'_chemical_melting_point' value '158_C' was changed to '431.15' - it
was converted from degrees Celsius(C) to Kelvins(K).

Automatic conversion script
Id: cif_fix_values 1646 2011-03-28 12:23:43Z adriana 

The following automatic conversions were performed:

'_chemical_melting_point' value '158_C' was changed to '431.15' - it
was converted from degrees Celsius(C) to Kelvins(K).

Automatic conversion script
Id: cif_fix_values 1715 2011-07-08 13:25:40Z adriana 

The following automatic conversions were performed:

'_refine_ls_weighting_scheme' value 'w=1/[\s^2^(F)+0.0014F^2^]' was
changed to 'calc'. New tag '_refine_ls_weighting_details' was
created. The value of the new tag was set to
'w=1/[\s^2^(F)+0.0014F^2^]'.

Automatic conversion script
Id: cif_fix_values 3143 2015-03-26 13:38:13Z robertas 
;
_cod_original_cell_volume 1788.0(10)
_cod_original_sg_symbol_H-M 'P 21/c'
_cod_database_code 2009984

loop_
_atom_site_aniso_label
_atom_site_aniso_U_11
_atom_site_aniso_U_22
_atom_site_aniso_U_33
_atom_site_aniso_U_12
_atom_site_aniso_U_13
_atom_site_aniso_U_23
C1 0.0492(17) 0.0436(16) 0.0491(17) 0.0067(14) 0.0063(13) -0.0018(13)
O2 0.0699(15) 0.0531(13) 0.0549(13) 0.0207(11) 0.0083(10) -0.0012(10)
N3 0.0671(17) 0.0518(16) 0.0517(16) 0.0146(14) 0.0063(12) 0.0041(12)
C4 0.0509(17) 0.0495(17) 0.0455(17) 0.0016(14) 0.0071(13) 0.0023(13)
C5 0.0486(16) 0.0431(15) 0.0468(17) 0.0070(13) 0.0056(13) -0.0004(13)
C6 0.0523(17) 0.0414(15) 0.0507(17) 0.0053(14) -0.0003(13) -0.0020(13)
N7 0.0681(18) 0.0563(16) 0.0507(16) 0.0081(14) 0.0058(13) 0.0078(13)
N8 0.087(2) 0.068(2) 0.0515(17) -0.0184(17) 0.0063(15) 0.0095(14)
C9 0.099(3) 0.060(2) 0.057(2) -0.015(2) 0.029(2) -0.0018(17)
C10 0.0525(18) 0.0521(17) 0.064(2) -0.0019(15) 0.0142(15) -0.0081(15)
C11 0.062(2) 0.0509(18) 0.0586(19) -0.0011(15) 0.0078(15) -0.0038(15)
C12 0.069(2) 0.0532(18) 0.0413(16) 0.0101(16) 0.0074(14) 0.0025(14)
C13 0.088(3) 0.071(2) 0.054(2) 0.008(2) -0.0078(18) -0.0007(18)
C14 0.132(4) 0.099(3) 0.061(3) 0.010(3) -0.014(3) -0.024(2)
C15 0.157(5) 0.136(5) 0.048(2) 0.046(4) 0.008(3) -0.020(3)
C16 0.114(4) 0.151(5) 0.071(3) 0.023(4) 0.040(3) 0.000(3)
C17 0.085(3) 0.092(3) 0.055(2) 0.007(2) 0.0213(19) 0.0017(19)
C18 0.083(3) 0.138(4) 0.088(3) -0.021(3) -0.011(2) -0.001(3)
C19 0.084(3) 0.144(4) 0.099(4) -0.025(3) 0.042(3) -0.003(3)
C20 0.060(2) 0.0470(18) 0.077(3) 0.0006(17) 0.0049(18) 0.0117(18)
O21 0.0878(19) 0.0677(17) 0.111(2) 0.0204(15) -0.0105(17) 0.0278(16)
O22 0.0850(18) 0.0552(14) 0.0840(19) 0.0239(13) 0.0172(14) -0.0022(13)
C23 0.137(5) 0.079(3) 0.138(5) 0.052(3) 0.044(4) -0.009(3)

loop_
_atom_site_label
_atom_site_fract_x
_atom_site_fract_y
_atom_site_fract_z
_atom_site_U_iso_or_equiv
_atom_site_thermal_displace_type
_atom_site_calc_flag
_atom_site_calc_attached_atom
_atom_site_type_symbol
C1 0.3251(4) 0.6236(3) 0.01630(10) 0.0477(10) aniso . . C
O2 0.4190(3) 0.5192(2) 0.05510(10) 0.0597(8) aniso . . O
N3 0.4241(3) 0.5594(3) 0.11380(10) 0.0574(9) aniso . . N
C4 0.3409(4) 0.6738(3) 0.11610(10) 0.0489(10) aniso . . C
C5 0.2681(4) 0.7352(3) 0.05780(10) 0.0466(10) aniso . . C
C6 0.3769(4) 0.8511(3) 0.03690(10) 0.0494(10) aniso . . C
N7 0.2923(3) 0.9576(3) -0.00400(10) 0.0590(10) aniso . . N
N8 0.2934(4) 0.9222(4) -0.06170(10) 0.0696(12) aniso . . N
C9 0.3751(5) 0.8058(4) -0.0616(2) 0.0702(16) aniso . . C
C10 0.4348(4) 0.7412(3) -0.0041(2) 0.0559(12) aniso . . C
C11 0.2075(4) 0.5425(3) -0.02820(10) 0.0577(11) aniso . . C
C12 0.3252(4) 0.7390(3) 0.17230(10) 0.0549(12) aniso . . C
C13 0.4567(5) 0.8134(4) 0.2058(2) 0.0735(14) aniso . . C
C14 0.4343(7) 0.8786(6) 0.2568(2) 0.101(2) aniso . . C
C15 0.2915(9) 0.8691(7) 0.2759(2) 0.115(3) aniso . . C
C16 0.1641(7) 0.7932(7) 0.2433(2) 0.109(2) aniso . . C
C17 0.1777(5) 0.7288(5) 0.1909(2) 0.0758(15) aniso . . C
C18 0.6187(6) 0.8212(6) 0.1879(2) 0.107(2) aniso . . C
C19 0.0366(6) 0.6500(7) 0.1561(2) 0.106(2) aniso . . C
C20 0.2082(4) 1.0722(4) 0.0105(2) 0.0624(13) aniso . . C
O21 0.1300(4) 1.1556(3) -0.02240(10) 0.0926(11) aniso . . O
O22 0.2294(3) 1.0771(3) 0.06820(10) 0.0745(11) aniso . . O
C23 0.1440(7) 1.1931(5) 0.0926(3) 0.116(3) aniso . . C
C24 0.203(2) 1.1880(14) 0.1577(5) 0.104(5) iso . . C
C24' 0.121(3) 1.1492(18) 0.1498(6) 0.097(6) iso . . C
H5 0.14550 0.75700 0.05250 0.0472 iso . . H
H6 0.44790 0.89820 0.06490 0.0493 iso . . H
H9 0.40100 0.76120 -0.09830 0.0709 iso . . H
H10 0.55300 0.71940 0.00520 0.0565 iso calc C10 H
H111 0.26350 0.48960 -0.05270 0.0582 iso . . H
H112 0.14130 0.48010 -0.00900 0.0582 iso . . H
H113 0.14550 0.61090 -0.05520 0.0582 iso . . H
H14 0.51570 0.92650 0.28290 0.1009 iso . . H
H15 0.27840 0.91600 0.31320 0.1156 iso calc C15 H
H16 0.07090 0.79220 0.25980 0.1080 iso . . H
H181 0.60520 0.81380 0.14460 0.1060 iso calc C18 H
H182 0.65940 0.92050 0.20110 0.1060 iso calc C18 H
H183 0.69230 0.74580 0.20870 0.1060 iso calc C18 H
H191 -0.04410 0.62460 0.17780 0.1065 iso . . H
H192 0.09120 0.55840 0.14600 0.1065 iso calc C19 H
H193 -0.00160 0.69900 0.11980 0.1065 iso . . H

loop_
_atom_type_symbol
_atom_type_description
_atom_type_scat_dispersion_real
_atom_type_scat_dispersion_imag
_atom_type_scat_source
C Carbon 0.002 0.002 'IT.4  Tab.2.2A 2.3.1'
O Oxygen 0.008 0.006 'IT.4  Tab.2.2A 2.3.1'
N Nitrogen 0.004 0.003 'IT.4  Tab.2.2A 2.3.1'
H Hydrogen 0.000 0.000 'IT.4  Tab.2.2C      '

loop_
_geom_angle_atom_site_label_1
_geom_angle_atom_site_label_2
_geom_angle_atom_site_label_3
_geom_angle
_geom_angle_publ_flag
C10 C1 C11 119.3(3) yes
C5 C1 C11 121.8(3) no
C5 C1 C10 89.8(2) yes
O2 C1 C11 108.2(2) yes
O2 C1 C10 111.8(3) yes
O2 C1 C5 104.3(2) yes
C1 O2 N3 110.2(2) yes
O2 N3 C4 109.9(3) yes
N3 C4 C12 121.2(3) yes
N3 C4 C5 114.3(3) yes
C5 C4 C12 124.5(3) no
C1 C5 C4 101.2(2) yes
C4 C5 H5 114.3(3) no
C4 C5 C6 112.6(3) yes
C1 C5 H5 118.1(3) no
C1 C5 C6 89.7(2) yes
C6 C5 H5 117.5(3) no
C5 C6 H6 116.9(3) no
C5 C6 C10 90.7(2) yes
C5 C6 N7 115.4(3) yes
C10 C6 H6 121.5(3) no
N7 C6 H6 108.8(3) no
N7 C6 C10 102.1(3) yes
C6 N7 C20 125.3(3) yes
C6 N7 N8 112.7(3) yes
N8 N7 C20 121.7(3) no
N7 N8 C9 107.3(3) yes
N8 C9 H9 122.8(4) no
N8 C9 C10 115.9(4) yes
C10 C9 H9 121.2(4) no
C6 C10 C9 101.9(3) yes
C1 C10 C9 116.3(3) yes
C1 C10 C6 89.8(3) yes
C9 C10 H10 116.0(4) no
C6 C10 H10 114.6(3) no
C1 C10 H10 114.6(3) no
C1 C11 H113 109.3(3) no
C1 C11 H112 109.9(3) no
C1 C11 H111 110.0(3) no
H112 C11 H113 113.7(4) no
H111 C11 H113 102.2(3) no
H111 C11 H112 111.5(3) no
C4 C12 C17 118.9(3) yes
C4 C12 C13 120.2(3) yes
C13 C12 C17 120.9(3) no
C12 C13 C18 122.0(4) no
C12 C13 C14 118.2(4) no
C14 C13 C18 119.8(4) no
C13 C14 H14 124.6(5) no
C13 C14 C15 121.8(5) no
C15 C14 H14 113.5(5) no
C14 C15 H15 120.5(7) no
C14 C15 C16 119.4(5) no
C16 C15 H15 120.1(7) no
C15 C16 H16 113.5(5) no
C15 C16 C17 121.5(5) no
C17 C16 H16 125.0(5) no
C12 C17 C16 118.1(4) no
C16 C17 C19 120.1(4) no
C12 C17 C19 121.8(4) no
C13 C18 H183 110.2(5) no
C13 C18 H182 103.5(4) no
C13 C18 H181 109.9(5) no
H182 C18 H183 110.1(5) no
H181 C18 H183 112.9(5) no
H181 C18 H182 109.9(5) no
C17 C19 H193 110.4(5) no
C17 C19 H192 100.7(4) no
C17 C19 H191 113.9(5) no
H192 C19 H193 106.2(5) no
H191 C19 H193 115.6(5) no
H191 C19 H192 108.6(5) no
N7 C20 O22 107.7(3) yes
N7 C20 O21 126.6(4) yes
O21 C20 O22 125.7(3) yes
C20 O22 C23 115.9(3) yes
O22 C23 C24' 108.4(7) yes
O22 C23 C24 106.1(6) yes

loop_
_geom_bond_atom_site_label_1
_geom_bond_atom_site_label_2
_geom_bond_distance
_geom_bond_publ_flag
C1 O2 1.454(4) yes
C1 C5 1.552(4) yes
C1 C10 1.558(5) yes
C1 C11 1.497(4) yes
O2 N3 1.413(3) yes
N3 C4 1.276(4) yes
C4 C5 1.497(4) yes
C4 C12 1.475(5) yes
C5 C6 1.546(4) yes
C5 H5 1.036(3) no
C6 N7 1.462(4) yes
C6 C10 1.539(5) yes
C6 H6 0.911(3) no
N7 N8 1.391(4) yes
N7 C20 1.352(5) yes
N8 C9 1.278(5) yes
C9 C10 1.471(5) yes
C9 H9 1.012(4) no
C10 H10 0.998(3) no
C11 H111 0.944(4) no
C11 H112 0.969(4) no
C11 H113 0.974(3) no
C12 C13 1.410(5) no
C12 C17 1.392(6) no
C13 C14 1.381(6) no
C13 C18 1.500(7) no
C14 C15 1.360(10) no
C14 H14 0.940(5) no
C15 C16 1.386(8) no
C15 H15 0.997(5) no
C16 C17 1.386(7) no
C16 H16 0.937(6) no
C17 C19 1.497(6) no
C18 H181 1.000(5) no
C18 H182 1.009(6) no
C18 H183 0.997(5) no
C19 H191 0.949(5) no
C19 H192 1.013(6) no
C19 H193 0.964(5) no
C20 O21 1.196(4) yes
C20 O22 1.329(5) yes
O22 C23 1.464(6) yes
C23 C24 1.510(10) yes
C23 C24' 1.45(2) yes

loop_
_geom_torsion_atom_site_label_1
_geom_torsion_atom_site_label_2
_geom_torsion_atom_site_label_3
_geom_torsion_atom_site_label_4
_geom_torsion
_geom_torsion_publ_flag
C10 C1 C11 H111 62.2(4) no
C5 C1 C11 H111 172.2(3) no
O2 C1 C11 H111 -67.1(4) no
C10 C1 C11 H112 -174.7(3) no
C5 C1 C11 H112 -64.6(4) no
O2 C1 C11 H112 56.0(4) no
C10 C1 C11 H113 -49.2(4) no
C5 C1 C11 H113 60.8(4) no
O2 C1 C11 H113 -178.5(3) no
C5 C1 C10 H10 116.8(3) no
O2 C1 C10 H10 11.5(4) no
C11 C1 C10 C6 126.7(3) no
C5 C1 C10 C6 -0.3(2) yes
O2 C1 C10 C6 -105.7(3) no
C11 C1 C10 C9 23.5(5) no
C5 C1 C10 C9 -103.5(3) no
O2 C1 C10 C9 151.1(3) yes
O2 C1 C5 C6 112.8(3) yes
O2 C1 C5 H5 -125.9(3) no
C11 C1 C5 C4 122.3(3) no
C10 C1 C5 C4 -112.7(3) no
O2 C1 C5 C4 -0.3(3) no
C5 C1 O2 N3 -0.9(3) no
C10 C1 O2 N3 94.8(3) no
C11 C1 O2 N3 -131.9(3) no
C10 C1 C5 H5 121.7(3) no
C10 C1 C5 C6 0.3(2) yes
C11 C1 C5 H5 -3.3(5) no
C11 C1 C5 C6 -124.7(3) no
C11 C1 C10 H10 -116.2(4) no
C1 O2 N3 C4 1.9(4) yes
O2 N3 C4 C5 -2.2(4) no
O2 N3 C4 C12 179.7(3) no
N3 C4 C5 C1 1.5(4) no
N3 C4 C12 C13 73.3(5) yes
N3 C4 C12 C17 -108.3(4) no
N3 C4 C5 C6 -92.9(3) no
N3 C4 C5 H5 129.6(3) no
C12 C4 C5 C1 179.6(3) no
C5 C4 C12 C13 -104.6(4) no
C5 C4 C12 C17 73.7(5) no
C12 C4 C5 H5 -52.3(4) no
C12 C4 C5 C6 85.2(4) yes
C4 C5 C6 N7 -154.5(3) yes
C1 C5 C6 N7 103.5(3) no
C4 C5 C6 C10 101.7(3) no
C1 C5 C6 C10 -0.3(2) yes
C4 C5 C6 H6 -24.6(4) no
C1 C5 C6 H6 -126.6(3) no
H5 C5 C6 H6 111.5(4) no
H5 C5 C6 C10 -122.2(3) no
H5 C5 C6 N7 -18.4(4) no
C5 C6 C10 C1 0.3(2) yes
N7 C6 C10 C1 -116.0(3) no
C5 C6 C10 H10 -116.8(3) no
C5 C6 C10 C9 117.1(3) no
C5 C6 N7 N8 -96.1(3) no
C5 C6 N7 C20 78.1(4) no
H6 C6 C10 C1 122.9(4) no
N7 C6 C10 H10 127.0(3) no
H6 C6 C10 C9 -120.3(4) no
N7 C6 C10 C9 0.9(3) no
C10 C6 N7 C20 174.8(3) no
C10 C6 N7 N8 0.6(4) no
H6 C6 N7 C20 -55.6(5) no
H6 C6 N7 N8 130.2(3) no
H6 C6 C10 H10 5.8(5) no
C6 N7 C20 O21 -175.1(4) yes
C6 N7 C20 O22 5.7(5) yes
C6 N7 N8 C9 -2.1(4) no
N8 N7 C20 O21 -1.4(6) yes
N8 N7 C20 O22 179.4(3) no
C20 N7 N8 C9 -176.5(4) yes
N7 N8 C9 C10 2.8(5) no
N7 N8 C9 H9 -175.3(4) no
N8 C9 C10 C6 -2.4(4) no
N8 C9 C10 C1 93.4(4) no
N8 C9 C10 H10 -127.5(4) no
H9 C9 C10 C6 175.8(4) no
H9 C9 C10 C1 -88.5(5) no
H9 C9 C10 H10 50.6(6) no
C4 C12 C17 C19 1.8(6) no
C4 C12 C17 C16 -178.7(4) no
C4 C12 C13 C14 177.0(4) no
C4 C12 C13 C18 -4.0(6) no
C13 C12 C17 C19 -179.8(4) no
C13 C12 C17 C16 -0.4(6) no
C17 C12 C13 C18 177.7(4) no
C17 C12 C13 C14 -1.3(6) no
C12 C13 C18 H181 27.9(7) no
C12 C13 C18 H182 145.2(4) no
C12 C13 C18 H183 -97.1(5) no
C12 C13 C14 C15 1.8(7) no
C12 C13 C14 H14 176.8(5) no
C14 C13 C18 H181 -153.1(5) no
C14 C13 C18 H182 -35.8(6) no
C14 C13 C18 H183 81.9(6) no
C18 C13 C14 H14 -2.2(8) no
C18 C13 C14 C15 -177.2(5) no
C13 C14 C15 C16 -0.6(9) no
C13 C14 C15 H15 179.2(5) no
H14 C14 C15 H15 3.7(9) no
H14 C14 C15 C16 -176.1(6) no
C14 C15 C16 C17 -1.3(9) no
C14 C15 C16 H16 179.8(6) no
H15 C15 C16 H16 0.1(9) no
H15 C15 C16 C17 179.0(6) no
C15 C16 C17 C12 1.7(8) no
C15 C16 C17 C19 -178.9(5) no
H16 C16 C17 C12 -179.5(5) no
H16 C16 C17 C19 -0.1(9) no
C16 C17 C19 H191 -17.8(7) no
C12 C17 C19 H191 161.6(5) no
C16 C17 C19 H192 -133.9(5) no
C12 C17 C19 H192 45.6(6) no
C16 C17 C19 H193 114.2(6) no
C12 C17 C19 H193 -66.3(6) no
N7 C20 O22 C23 -178.7(4) yes
O21 C20 O22 C23 2.1(6) yes
C20 O22 C23 C24 -173.2(6) yes
C20 O22 C23 C24' 155.4(8) yes
